data_1565293
loop_
_publ_author_name
'Ershova, Irina V.'
'Bogomyakov, Artem S.'
'Kubrin, Stanislav P.'
'Fukin, Georgy K.'
'Piskunov, Alexandr V.'

_publ_section_title
;
 Electron-donating substituent influence on the spin-crossover phenomenon
 in iron(III) bis-o-iminobenzosemiquinonates
;
_journal_name_full 'Inorganica Chimica Acta'
_journal_page_first 119402
_journal_paper_doi 10.1016/j.ica.2019.119402
_journal_volume 503
_journal_year 2020
_chemical_formula_sum 'C45 H58 Fe N3 O3'
_chemical_formula_weight 744.79
_space_group_crystal_system monoclinic
_space_group_IT_number 15
_space_group_name_Hall '-C 2yc'
_space_group_name_H-M_alt 'C 1 2/c 1'
_atom_sites_solution_hydrogens geom
_atom_sites_solution_primary dual
_atom_sites_solution_secondary difmap
_audit_creation_method SHELXL-2014/7
_cell_angle_alpha 90
_cell_angle_beta 103.7327(18)
_cell_angle_gamma 90
_cell_formula_units_Z 8
_cell_length_a 20.6169(15)
_cell_length_b 16.3793(12)
_cell_length_c 25.2918(19)
_cell_measurement_reflns_used 9998
_cell_measurement_temperature 100(2)
_cell_measurement_theta_max 28.29
_cell_measurement_theta_min 2.99
_cell_volume 8296.6(11)
_computing_data_collection APEX3
_diffrn_ambient_temperature 100(2)
_diffrn_measured_fraction_theta_full 0.996
_diffrn_measured_fraction_theta_max 0.994
_diffrn_radiation_type MoK\a
_diffrn_radiation_wavelength 0.71073
_diffrn_reflns_av_R_equivalents 0.0749
_diffrn_reflns_av_unetI/netI 0.0542
_diffrn_reflns_Laue_measured_fraction_full 0.996
_diffrn_reflns_Laue_measured_fraction_max 0.994
_diffrn_reflns_limit_h_max 27
_diffrn_reflns_limit_h_min -27
_diffrn_reflns_limit_k_max 21
_diffrn_reflns_limit_k_min -21
_diffrn_reflns_limit_l_max 33
_diffrn_reflns_limit_l_min -33
_diffrn_reflns_number 47361
_diffrn_reflns_point_group_measured_fraction_full 0.996
_diffrn_reflns_point_group_measured_fraction_max 0.994
_diffrn_reflns_theta_full 25.242
_diffrn_reflns_theta_max 27.877
_diffrn_reflns_theta_min 2.299
_exptl_absorpt_coefficient_mu 0.405
_exptl_absorpt_correction_T_max 0.9143
_exptl_absorpt_correction_T_min 0.6908
_exptl_absorpt_correction_type multi-scan
_exptl_absorpt_process_details SADABS-2016/2
_exptl_crystal_colour black
_exptl_crystal_density_diffrn 1.193
_exptl_crystal_description plate
_exptl_crystal_F_000 3192
_exptl_crystal_size_max 0.210
_exptl_crystal_size_mid 0.140
_exptl_crystal_size_min 0.070
_refine_diff_density_max 0.612
_refine_diff_density_min -0.605
_refine_diff_density_rms 0.067
_refine_ls_extinction_coef .
_refine_ls_extinction_method none
_refine_ls_goodness_of_fit_ref 1.031
_refine_ls_hydrogen_treatment constr
_refine_ls_matrix_type full
_refine_ls_number_parameters 485
_refine_ls_number_reflns 9854
_refine_ls_number_restraints 0
_refine_ls_restrained_S_all 1.031
_refine_ls_R_factor_all 0.0767
_refine_ls_R_factor_gt 0.0496
_refine_ls_shift/su_max 0.001
_refine_ls_shift/su_mean 0.000
_refine_ls_structure_factor_coef Fsqd
_refine_ls_weighting_details 'w=1/[\s^2^(Fo^2^)+(0.0610P)^2^+6.3899P] where P=(Fo^2^+2Fc^2^)/3'
_refine_ls_weighting_scheme calc
_refine_ls_wR_factor_gt 0.1152
_refine_ls_wR_factor_ref 0.1240
_reflns_Friedel_coverage 0.000
_reflns_Friedel_fraction_full .
_reflns_Friedel_fraction_max .
_reflns_number_gt 7296
_reflns_number_total 9854
_reflns_threshold_expression 'I > 2\s(I)'
_cod_data_source_file ICA-2020-503-119402.cif
_cod_data_source_block isqfenco_100
_cod_original_sg_symbol_H-M 'C 2/c'
_cod_database_code 1565293
_shelx_shelxl_version_number 2014/7
_shelx_space_group_comment
;
The symmetry employed for this shelxl refinement is uniquely defined
by the following loop, which should always be used as a source of
symmetry information in preference to the above space-group names.
They are only intended as comments.
;
_shelx_estimated_absorpt_t_min 0.920
_shelx_estimated_absorpt_t_max 0.972

loop_
_space_group_symop_operation_xyz
'x, y, z'
'-x, y, -z+1/2'
'x+1/2, y+1/2, z'
'-x+1/2, y+1/2, -z+1/2'
'-x, -y, -z'
'x, -y, z-1/2'
'-x+1/2, -y+1/2, -z'
'x+1/2, -y+1/2, z-1/2'

loop_
_atom_site_label
_atom_site_type_symbol
_atom_site_fract_x
_atom_site_fract_y
_atom_site_fract_z
_atom_site_U_iso_or_equiv
_atom_site_adp_type
_atom_site_occupancy
_atom_site_site_symmetry_order
_atom_site_calc_flag
_atom_site_refinement_flags_posn
_atom_site_refinement_flags_adp
_atom_site_refinement_flags_occupancy
_atom_site_disorder_assembly
_atom_site_disorder_group
Fe1 Fe 0.18709(2) 0.99951(2) 0.42465(2) 0.01424(8) Uani 1 1 d . . . . .
O1 O 0.12718(7) 0.92643(8) 0.45278(5) 0.0164(3) Uani 1 1 d . . . . .
O2 O 0.26626(7) 1.04583(9) 0.40529(6) 0.0186(3) Uani 1 1 d . . . . .
N1 N 0.22322(8) 1.01426(10) 0.50522(7) 0.0150(3) Uani 1 1 d . . . . .
N2 N 0.20620(8) 0.91132(10) 0.37438(7) 0.0140(3) Uani 1 1 d . . . . .
C1 C 0.13082(9) 0.93155(11) 0.50421(8) 0.0126(4) Uani 1 1 d . . . . .
C2 C 0.18458(10) 0.98139(11) 0.53534(8) 0.0137(4) Uani 1 1 d . . . . .
C3 C 0.19174(10) 0.99143(12) 0.59204(8) 0.0153(4) Uani 1 1 d . . . . .
H3A H 0.2282 1.0220 0.6128 0.018 Uiso 1 1 calc R U . . .
C4 C 0.14633(10) 0.95731(11) 0.61709(8) 0.0146(4) Uani 1 1 d . . . . .
C5 C 0.09476(10) 0.90641(12) 0.58565(8) 0.0149(4) Uani 1 1 d . . . . .
H5A H 0.0645 0.8815 0.6038 0.018 Uiso 1 1 calc R U . . .
C6 C 0.08619(9) 0.89130(11) 0.53099(8) 0.0137(4) Uani 1 1 d . . . . .
C7 C 0.15194(11) 0.97348(12) 0.67774(8) 0.0175(4) Uani 1 1 d . . . . .
C8 C 0.09610(12) 0.93217(14) 0.69846(9) 0.0245(5) Uani 1 1 d . . . . .
H8A H 0.0978 0.8730 0.6930 0.037 Uiso 1 1 calc R U . . .
H8B H 0.0528 0.9532 0.6783 0.037 Uiso 1 1 calc R U . . .
H8C H 0.1020 0.9438 0.7373 0.037 Uiso 1 1 calc R U . . .
C9 C 0.14743(13) 1.06615(13) 0.68636(9) 0.0254(5) Uani 1 1 d . . . . .
H9A H 0.1045 1.0864 0.6650 0.038 Uiso 1 1 calc R U . . .
H9B H 0.1838 1.0936 0.6746 0.038 Uiso 1 1 calc R U . . .
H9C H 0.1511 1.0774 0.7250 0.038 Uiso 1 1 calc R U . . .
C10 C 0.21952(12) 0.94182(15) 0.71082(9) 0.0264(5) Uani 1 1 d . . . . .
H10A H 0.2231 0.8832 0.7042 0.040 Uiso 1 1 calc R U . . .
H10B H 0.2229 0.9511 0.7497 0.040 Uiso 1 1 calc R U . . .
H10C H 0.2557 0.9709 0.6997 0.040 Uiso 1 1 calc R U . . .
C11 C 0.03224(10) 0.83468(12) 0.49885(8) 0.0156(4) Uani 1 1 d . . . . .
C12 C 0.06525(11) 0.76545(13) 0.47365(9) 0.0214(4) Uani 1 1 d . . . . .
H12A H 0.0913 0.7887 0.4496 0.032 Uiso 1 1 calc R U . . .
H12B H 0.0307 0.7294 0.4526 0.032 Uiso 1 1 calc R U . . .
H12C H 0.0948 0.7341 0.5027 0.032 Uiso 1 1 calc R U . . .
C13 C -0.00877(11) 0.79631(14) 0.53554(9) 0.0235(5) Uani 1 1 d . . . . .
H13A H -0.0310 0.8395 0.5515 0.035 Uiso 1 1 calc R U . . .
H13B H 0.0208 0.7652 0.5646 0.035 Uiso 1 1 calc R U . . .
H13C H -0.0425 0.7597 0.5139 0.035 Uiso 1 1 calc R U . . .
C14 C -0.01601(10) 0.88246(14) 0.45395(9) 0.0233(5) Uani 1 1 d . . . . .
H14A H -0.0376 0.9256 0.4704 0.035 Uiso 1 1 calc R U . . .
H14B H -0.0501 0.8453 0.4334 0.035 Uiso 1 1 calc R U . . .
H14C H 0.0088 0.9069 0.4294 0.035 Uiso 1 1 calc R U . . .
C15 C 0.27926(10) 1.06267(12) 0.53205(8) 0.0161(4) Uani 1 1 d . . . . .
C16 C 0.26898(11) 1.14247(12) 0.54808(8) 0.0191(4) Uani 1 1 d . . . . .
C17 C 0.32458(12) 1.18763(14) 0.57395(9) 0.0254(5) Uani 1 1 d . . . . .
H17A H 0.3188 1.2418 0.5854 0.030 Uiso 1 1 calc R U . . .
C18 C 0.38809(12) 1.15496(15) 0.58324(9) 0.0287(5) Uani 1 1 d . . . . .
H18A H 0.4255 1.1865 0.6011 0.034 Uiso 1 1 calc R U . . .
C19 C 0.39708(11) 1.07683(15) 0.56659(9) 0.0262(5) Uani 1 1 d . . . . .
H19A H 0.4410 1.0550 0.5732 0.031 Uiso 1 1 calc R U . . .
C20 C 0.34334(11) 1.02888(14) 0.54021(8) 0.0205(4) Uani 1 1 d . . . . .
C21 C 0.19980(12) 1.17810(13) 0.53793(10) 0.0251(5) Uani 1 1 d . . . . .
H21A H 0.1746 1.1634 0.5012 0.038 Uiso 1 1 calc R U . . .
H21B H 0.2028 1.2377 0.5412 0.038 Uiso 1 1 calc R U . . .
H21C H 0.1769 1.1564 0.5648 0.038 Uiso 1 1 calc R U . . .
C22 C 0.35402(12) 0.94446(14) 0.52075(10) 0.0277(5) Uani 1 1 d . . . . .
H22A H 0.3999 0.9270 0.5370 0.042 Uiso 1 1 calc R U . . .
H22B H 0.3465 0.9446 0.4810 0.042 Uiso 1 1 calc R U . . .
H22C H 0.3227 0.9066 0.5316 0.042 Uiso 1 1 calc R U . . .
C23 C 0.29047(10) 1.00518(12) 0.37083(8) 0.0153(4) Uani 1 1 d . . . . .
C24 C 0.25807(9) 0.92833(12) 0.35260(8) 0.0143(4) Uani 1 1 d . . . . .
C25 C 0.28199(10) 0.87903(12) 0.31488(8) 0.0154(4) Uani 1 1 d . . . . .
H25A H 0.2595 0.8299 0.3015 0.018 Uiso 1 1 calc R U . . .
C26 C 0.33741(10) 0.90272(12) 0.29812(8) 0.0168(4) Uani 1 1 d . . . . .
C27 C 0.36848(10) 0.97872(12) 0.31713(8) 0.0177(4) Uani 1 1 d . . . . .
H27A H 0.4071 0.9939 0.3052 0.021 Uiso 1 1 calc R U . . .
C28 C 0.34664(10) 1.03114(12) 0.35123(8) 0.0163(4) Uani 1 1 d . . . . .
C29 C 0.36984(10) 0.84968(13) 0.26206(9) 0.0201(4) Uani 1 1 d . . . . .
C30 C 0.38799(13) 0.89979(15) 0.21641(10) 0.0304(5) Uani 1 1 d . . . . .
H30A H 0.3474 0.9242 0.1937 0.046 Uiso 1 1 calc R U . . .
H30B H 0.4088 0.8641 0.1941 0.046 Uiso 1 1 calc R U . . .
H30C H 0.4193 0.9431 0.2323 0.046 Uiso 1 1 calc R U . . .
C31 C 0.32378(12) 0.78050(14) 0.23528(10) 0.0286(5) Uani 1 1 d . . . . .
H31A H 0.2818 0.8035 0.2139 0.043 Uiso 1 1 calc R U . . .
H31B H 0.3144 0.7444 0.2635 0.043 Uiso 1 1 calc R U . . .
H31C H 0.3455 0.7493 0.2113 0.043 Uiso 1 1 calc R U . . .
C32 C 0.43340(12) 0.81308(15) 0.29818(10) 0.0303(5) Uani 1 1 d . . . . .
H32A H 0.4219 0.7814 0.3276 0.045 Uiso 1 1 calc R U . . .
H32B H 0.4642 0.8571 0.3138 0.045 Uiso 1 1 calc R U . . .
H32C H 0.4548 0.7773 0.2763 0.045 Uiso 1 1 calc R U . . .
C33 C 0.37808(11) 1.11477(13) 0.36724(9) 0.0230(5) Uani 1 1 d . . . . .
C34 C 0.40210(12) 1.12103(16) 0.42936(9) 0.0322(6) Uani 1 1 d . . . . .
H34A H 0.4349 1.0779 0.4427 0.048 Uiso 1 1 calc R U . . .
H34B H 0.3640 1.1147 0.4459 0.048 Uiso 1 1 calc R U . . .
H34C H 0.4228 1.1745 0.4391 0.048 Uiso 1 1 calc R U . . .
C35 C 0.32644(13) 1.18104(14) 0.34576(10) 0.0318(6) Uani 1 1 d . . . . .
H35A H 0.3125 1.1776 0.3060 0.048 Uiso 1 1 calc R U . . .
H35B H 0.3461 1.2348 0.3563 0.048 Uiso 1 1 calc R U . . .
H35C H 0.2875 1.1733 0.3612 0.048 Uiso 1 1 calc R U . . .
C36 C 0.43861(13) 1.12905(16) 0.34306(11) 0.0350(6) Uani 1 1 d . . . . .
H36A H 0.4717 1.0860 0.3555 0.052 Uiso 1 1 calc R U . . .
H36B H 0.4584 1.1823 0.3549 0.052 Uiso 1 1 calc R U . . .
H36C H 0.4244 1.1279 0.3032 0.052 Uiso 1 1 calc R U . . .
C37 C 0.17391(10) 0.83383(12) 0.36262(8) 0.0156(4) Uani 1 1 d . . . . .
C38 C 0.10699(10) 0.83214(13) 0.33364(8) 0.0196(4) Uani 1 1 d . . . . .
C39 C 0.07711(11) 0.75636(15) 0.32040(9) 0.0270(5) Uani 1 1 d . . . . .
H39A H 0.0322 0.7539 0.2998 0.032 Uiso 1 1 calc R U . . .
C40 C 0.11099(13) 0.68501(15) 0.33645(10) 0.0313(6) Uani 1 1 d . . . . .
H40A H 0.0898 0.6340 0.3263 0.038 Uiso 1 1 calc R U . . .
C41 C 0.17574(12) 0.68758(13) 0.36732(10) 0.0268(5) Uani 1 1 d . . . . .
H41A H 0.1986 0.6380 0.3789 0.032 Uiso 1 1 calc R U . . .
C42 C 0.20821(10) 0.76181(13) 0.38182(9) 0.0194(4) Uani 1 1 d . . . . .
C43 C 0.06819(11) 0.90912(15) 0.31737(9) 0.0259(5) Uani 1 1 d . . . . .
H43A H 0.0235 0.8956 0.2955 0.039 Uiso 1 1 calc R U . . .
H43B H 0.0914 0.9433 0.2959 0.039 Uiso 1 1 calc R U . . .
H43C H 0.0642 0.9389 0.3501 0.039 Uiso 1 1 calc R U . . .
C44 C 0.27722(11) 0.76234(14) 0.41822(10) 0.0284(5) Uani 1 1 d . . . . .
H44A H 0.2811 0.8071 0.4445 0.043 Uiso 1 1 calc R U . . .
H44B H 0.3100 0.7700 0.3962 0.043 Uiso 1 1 calc R U . . .
H44C H 0.2857 0.7103 0.4377 0.043 Uiso 1 1 calc R U . . .
O1S O 0.05910(9) 1.17795(11) 0.33297(8) 0.0415(5) Uani 1 1 d . . . . .
N1S N 0.12427(10) 1.08423(12) 0.39309(8) 0.0260(4) Uani 1 1 d . . . . .
C1S C 0.09256(11) 1.12980(13) 0.36276(9) 0.0225(5) Uani 1 1 d . . . . .

loop_
_atom_site_aniso_label
_atom_site_aniso_U_11
_atom_site_aniso_U_22
_atom_site_aniso_U_33
_atom_site_aniso_U_23
_atom_site_aniso_U_13
_atom_site_aniso_U_12
Fe1 0.01371(14) 0.01766(14) 0.01319(14) -0.00116(11) 0.00690(11) -0.00104(12)
O1 0.0151(7) 0.0223(7) 0.0131(7) -0.0022(5) 0.0063(6) -0.0043(6)
O2 0.0209(8) 0.0207(7) 0.0177(7) -0.0043(6) 0.0110(6) -0.0045(6)
N1 0.0126(8) 0.0170(8) 0.0163(8) -0.0023(6) 0.0053(7) -0.0032(6)
N2 0.0121(8) 0.0173(8) 0.0133(8) -0.0012(6) 0.0042(7) -0.0020(6)
C1 0.0109(9) 0.0140(9) 0.0131(9) -0.0009(7) 0.0034(7) 0.0005(7)
C2 0.0115(9) 0.0143(9) 0.0160(10) -0.0007(7) 0.0049(8) -0.0002(7)
C3 0.0141(9) 0.0165(9) 0.0150(9) -0.0024(7) 0.0030(8) -0.0027(7)
C4 0.0153(10) 0.0150(9) 0.0134(9) -0.0017(7) 0.0031(8) 0.0006(7)
C5 0.0140(9) 0.0162(9) 0.0156(10) -0.0005(7) 0.0060(8) -0.0024(7)
C6 0.0112(9) 0.0145(9) 0.0167(10) -0.0001(7) 0.0056(8) 0.0000(7)
C7 0.0226(11) 0.0189(9) 0.0119(10) -0.0025(7) 0.0058(8) -0.0045(8)
C8 0.0310(13) 0.0297(12) 0.0161(11) -0.0062(9) 0.0122(10) -0.0088(9)
C9 0.0379(13) 0.0213(11) 0.0198(11) -0.0049(9) 0.0121(10) -0.0043(9)
C10 0.0271(12) 0.0350(12) 0.0161(11) 0.0013(9) 0.0029(9) -0.0022(10)
C11 0.0118(9) 0.0204(9) 0.0153(10) -0.0024(8) 0.0044(8) -0.0034(8)
C12 0.0188(10) 0.0206(10) 0.0256(11) -0.0080(8) 0.0064(9) -0.0057(8)
C13 0.0211(11) 0.0309(11) 0.0205(11) -0.0062(9) 0.0089(9) -0.0130(9)
C14 0.0137(10) 0.0310(12) 0.0235(11) 0.0018(9) 0.0010(9) -0.0027(9)
C15 0.0159(10) 0.0217(10) 0.0120(9) 0.0007(8) 0.0058(8) -0.0061(8)
C16 0.0233(11) 0.0202(10) 0.0150(10) -0.0003(8) 0.0071(9) -0.0069(8)
C17 0.0355(13) 0.0250(11) 0.0168(11) -0.0024(9) 0.0085(10) -0.0148(10)
C18 0.0269(12) 0.0424(14) 0.0161(11) -0.0002(10) 0.0039(9) -0.0217(11)
C19 0.0151(10) 0.0467(14) 0.0166(11) 0.0041(10) 0.0035(9) -0.0071(10)
C20 0.0174(10) 0.0298(11) 0.0155(10) 0.0018(8) 0.0063(8) -0.0050(9)
C21 0.0313(13) 0.0192(10) 0.0267(12) -0.0030(9) 0.0104(10) -0.0003(9)
C22 0.0217(12) 0.0326(12) 0.0297(13) -0.0005(10) 0.0078(10) 0.0043(10)
C23 0.0148(9) 0.0202(9) 0.0120(9) -0.0001(8) 0.0050(7) -0.0017(8)
C24 0.0121(9) 0.0185(9) 0.0124(9) 0.0020(7) 0.0034(8) -0.0004(7)
C25 0.0143(10) 0.0189(9) 0.0136(9) -0.0021(8) 0.0046(8) -0.0007(8)
C26 0.0152(10) 0.0214(10) 0.0141(10) 0.0005(8) 0.0042(8) 0.0027(8)
C27 0.0130(10) 0.0251(10) 0.0162(10) 0.0001(8) 0.0057(8) -0.0027(7)
C28 0.0132(10) 0.0211(9) 0.0147(10) -0.0001(8) 0.0036(8) -0.0047(8)
C29 0.0176(10) 0.0236(10) 0.0213(11) -0.0024(8) 0.0089(9) 0.0030(8)
C30 0.0392(14) 0.0338(13) 0.0244(12) -0.0013(10) 0.0198(11) 0.0031(11)
C31 0.0291(13) 0.0287(12) 0.0315(13) -0.0115(10) 0.0140(11) 0.0001(10)
C32 0.0244(12) 0.0367(13) 0.0317(13) -0.0005(10) 0.0106(10) 0.0098(10)
C33 0.0267(12) 0.0236(11) 0.0225(11) -0.0065(9) 0.0138(10) -0.0127(9)
C34 0.0302(13) 0.0451(14) 0.0219(12) -0.0124(11) 0.0076(10) -0.0213(11)
C35 0.0441(15) 0.0217(11) 0.0330(13) -0.0025(10) 0.0157(12) -0.0076(10)
C36 0.0354(14) 0.0403(14) 0.0355(14) -0.0139(11) 0.0210(12) -0.0244(11)
C37 0.0153(10) 0.0204(10) 0.0132(9) -0.0023(8) 0.0073(8) -0.0042(8)
C38 0.0191(11) 0.0285(11) 0.0125(10) -0.0025(8) 0.0061(8) -0.0045(9)
C39 0.0205(11) 0.0407(13) 0.0196(11) -0.0084(10) 0.0047(9) -0.0151(10)
C40 0.0367(14) 0.0281(12) 0.0334(13) -0.0110(10) 0.0171(11) -0.0175(10)
C41 0.0336(13) 0.0190(10) 0.0328(13) -0.0030(9) 0.0181(11) -0.0048(9)
C42 0.0188(10) 0.0205(10) 0.0219(11) -0.0018(8) 0.0106(9) -0.0020(8)
C43 0.0168(11) 0.0412(13) 0.0179(11) 0.0019(10) 0.0002(9) -0.0010(9)
C44 0.0250(12) 0.0247(11) 0.0353(13) 0.0051(10) 0.0067(10) 0.0022(9)
O1S 0.0392(11) 0.0396(10) 0.0409(11) 0.0151(9) -0.0002(9) 0.0083(9)
N1S 0.0275(10) 0.0241(10) 0.0279(10) 0.0017(8) 0.0097(9) 0.0065(8)
C1S 0.0210(11) 0.0225(11) 0.0268(12) -0.0040(9) 0.0113(10) -0.0049(9)

loop_
_atom_type_symbol
_atom_type_description
_atom_type_scat_dispersion_real
_atom_type_scat_dispersion_imag
_atom_type_scat_source
C C 0.0033 0.0016 'International Tables Vol C Tables 4.2.6.8 and 6.1.1.4'
H H 0.0000 0.0000 'International Tables Vol C Tables 4.2.6.8 and 6.1.1.4'
N N 0.0061 0.0033 'International Tables Vol C Tables 4.2.6.8 and 6.1.1.4'
O O 0.0106 0.0060 'International Tables Vol C Tables 4.2.6.8 and 6.1.1.4'
Fe Fe 0.3463 0.8444 'International Tables Vol C Tables 4.2.6.8 and 6.1.1.4'

loop_
_geom_angle_atom_site_label_1
_geom_angle_atom_site_label_2
_geom_angle_atom_site_label_3
_geom_angle
_geom_angle_site_symmetry_1
_geom_angle_site_symmetry_3
N1S Fe1 O2 97.73(7) . .
N1S Fe1 O1 99.72(7) . .
O2 Fe1 O1 162.54(6) . .
N1S Fe1 N1 112.47(7) . .
O2 Fe1 N1 94.38(6) . .
O1 Fe1 N1 79.65(6) . .
N1S Fe1 N2 117.61(8) . .
O2 Fe1 N2 79.74(6) . .
O1 Fe1 N2 91.46(6) . .
N1 Fe1 N2 129.92(7) . .
C1 O1 Fe1 115.72(12) . .
C23 O2 Fe1 116.58(12) . .
C2 N1 C15 118.36(16) . .
C2 N1 Fe1 113.63(13) . .
C15 N1 Fe1 127.56(12) . .
C24 N2 C37 118.36(16) . .
C24 N2 Fe1 113.72(13) . .
C37 N2 Fe1 127.82(12) . .
O1 C1 C6 124.05(17) . .
O1 C1 C2 116.04(16) . .
C6 C1 C2 119.91(17) . .
N1 C2 C3 126.61(18) . .
N1 C2 C1 113.52(17) . .
C3 C2 C1 119.87(17) . .
C4 C3 C2 120.22(18) . .
C4 C3 H3A 119.9 . .
C2 C3 H3A 119.9 . .
C3 C4 C5 118.64(17) . .
C3 C4 C7 119.69(17) . .
C5 C4 C7 121.67(17) . .
C6 C5 C4 124.34(17) . .
C6 C5 H5A 117.8 . .
C4 C5 H5A 117.8 . .
C5 C6 C1 116.81(17) . .
C5 C6 C11 123.29(16) . .
C1 C6 C11 119.91(17) . .
C8 C7 C4 112.44(17) . .
C8 C7 C10 108.85(18) . .
C4 C7 C10 109.27(17) . .
C8 C7 C9 108.17(17) . .
C4 C7 C9 108.60(16) . .
C10 C7 C9 109.48(18) . .
C7 C8 H8A 109.5 . .
C7 C8 H8B 109.5 . .
H8A C8 H8B 109.5 . .
C7 C8 H8C 109.5 . .
H8A C8 H8C 109.5 . .
H8B C8 H8C 109.5 . .
C7 C9 H9A 109.5 . .
C7 C9 H9B 109.5 . .
H9A C9 H9B 109.5 . .
C7 C9 H9C 109.5 . .
H9A C9 H9C 109.5 . .
H9B C9 H9C 109.5 . .
C7 C10 H10A 109.5 . .
C7 C10 H10B 109.5 . .
H10A C10 H10B 109.5 . .
C7 C10 H10C 109.5 . .
H10A C10 H10C 109.5 . .
H10B C10 H10C 109.5 . .
C6 C11 C13 111.36(16) . .
C6 C11 C14 110.29(16) . .
C13 C11 C14 107.67(17) . .
C6 C11 C12 109.32(16) . .
C13 C11 C12 108.13(17) . .
C14 C11 C12 110.03(17) . .
C11 C12 H12A 109.5 . .
C11 C12 H12B 109.5 . .
H12A C12 H12B 109.5 . .
C11 C12 H12C 109.5 . .
H12A C12 H12C 109.5 . .
H12B C12 H12C 109.5 . .
C11 C13 H13A 109.5 . .
C11 C13 H13B 109.5 . .
H13A C13 H13B 109.5 . .
C11 C13 H13C 109.5 . .
H13A C13 H13C 109.5 . .
H13B C13 H13C 109.5 . .
C11 C14 H14A 109.5 . .
C11 C14 H14B 109.5 . .
H14A C14 H14B 109.5 . .
C11 C14 H14C 109.5 . .
H14A C14 H14C 109.5 . .
H14B C14 H14C 109.5 . .
C16 C15 C20 121.90(19) . .
C16 C15 N1 119.59(18) . .
C20 C15 N1 118.49(18) . .
C17 C16 C15 117.9(2) . .
C17 C16 C21 121.0(2) . .
C15 C16 C21 121.00(19) . .
C18 C17 C16 121.1(2) . .
C18 C17 H17A 119.5 . .
C16 C17 H17A 119.5 . .
C19 C18 C17 120.0(2) . .
C19 C18 H18A 120.0 . .
C17 C18 H18A 120.0 . .
C18 C19 C20 121.5(2) . .
C18 C19 H19A 119.2 . .
C20 C19 H19A 119.2 . .
C19 C20 C15 117.6(2) . .
C19 C20 C22 121.0(2) . .
C15 C20 C22 121.46(19) . .
C16 C21 H21A 109.5 . .
C16 C21 H21B 109.5 . .
H21A C21 H21B 109.5 . .
C16 C21 H21C 109.5 . .
H21A C21 H21C 109.5 . .
H21B C21 H21C 109.5 . .
C20 C22 H22A 109.5 . .
C20 C22 H22B 109.5 . .
H22A C22 H22B 109.5 . .
C20 C22 H22C 109.5 . .
H22A C22 H22C 109.5 . .
H22B C22 H22C 109.5 . .
O2 C23 C28 123.88(18) . .
O2 C23 C24 116.19(17) . .
C28 C23 C24 119.92(17) . .
N2 C24 C25 126.37(18) . .
N2 C24 C23 113.68(17) . .
C25 C24 C23 119.95(17) . .
C26 C25 C24 119.66(18) . .
C26 C25 H25A 120.2 . .
C24 C25 H25A 120.2 . .
C25 C26 C27 118.94(18) . .
C25 C26 C29 122.81(18) . .
C27 C26 C29 118.18(17) . .
C28 C27 C26 124.80(18) . .
C28 C27 H27A 117.6 . .
C26 C27 H27A 117.6 . .
C27 C28 C23 116.60(18) . .
C27 C28 C33 123.21(18) . .
C23 C28 C33 120.17(18) . .
C26 C29 C31 111.89(17) . .
C26 C29 C32 107.52(18) . .
C31 C29 C32 109.13(19) . .
C26 C29 C30 111.45(17) . .
C31 C29 C30 107.45(19) . .
C32 C29 C30 109.37(18) . .
C29 C30 H30A 109.5 . .
C29 C30 H30B 109.5 . .
H30A C30 H30B 109.5 . .
C29 C30 H30C 109.5 . .
H30A C30 H30C 109.5 . .
H30B C30 H30C 109.5 . .
C29 C31 H31A 109.5 . .
C29 C31 H31B 109.5 . .
H31A C31 H31B 109.5 . .
C29 C31 H31C 109.5 . .
H31A C31 H31C 109.5 . .
H31B C31 H31C 109.5 . .
C29 C32 H32A 109.5 . .
C29 C32 H32B 109.5 . .
H32A C32 H32B 109.5 . .
C29 C32 H32C 109.5 . .
H32A C32 H32C 109.5 . .
H32B C32 H32C 109.5 . .
C35 C33 C28 109.07(18) . .
C35 C33 C36 108.3(2) . .
C28 C33 C36 111.43(18) . .
C35 C33 C34 110.19(19) . .
C28 C33 C34 110.17(18) . .
C36 C33 C34 107.63(19) . .
C33 C34 H34A 109.5 . .
C33 C34 H34B 109.5 . .
H34A C34 H34B 109.5 . .
C33 C34 H34C 109.5 . .
H34A C34 H34C 109.5 . .
H34B C34 H34C 109.5 . .
C33 C35 H35A 109.5 . .
C33 C35 H35B 109.5 . .
H35A C35 H35B 109.5 . .
C33 C35 H35C 109.5 . .
H35A C35 H35C 109.5 . .
H35B C35 H35C 109.5 . .
C33 C36 H36A 109.5 . .
C33 C36 H36B 109.5 . .
H36A C36 H36B 109.5 . .
C33 C36 H36C 109.5 . .
H36A C36 H36C 109.5 . .
H36B C36 H36C 109.5 . .
C38 C37 C42 121.21(19) . .
C38 C37 N2 118.56(18) . .
C42 C37 N2 120.18(18) . .
C39 C38 C37 118.0(2) . .
C39 C38 C43 120.5(2) . .
C37 C38 C43 121.52(19) . .
C40 C39 C38 121.6(2) . .
C40 C39 H39A 119.2 . .
C38 C39 H39A 119.2 . .
C39 C40 C41 119.9(2) . .
C39 C40 H40A 120.1 . .
C41 C40 H40A 120.1 . .
C40 C41 C42 121.0(2) . .
C40 C41 H41A 119.5 . .
C42 C41 H41A 119.5 . .
C41 C42 C37 118.1(2) . .
C41 C42 C44 119.5(2) . .
C37 C42 C44 122.34(19) . .
C38 C43 H43A 109.5 . .
C38 C43 H43B 109.5 . .
H43A C43 H43B 109.5 . .
C38 C43 H43C 109.5 . .
H43A C43 H43C 109.5 . .
H43B C43 H43C 109.5 . .
C42 C44 H44A 109.5 . .
C42 C44 H44B 109.5 . .
H44A C44 H44B 109.5 . .
C42 C44 H44C 109.5 . .
H44A C44 H44C 109.5 . .
H44B C44 H44C 109.5 . .
C1S N1S Fe1 162.63(18) . .
N1S C1S O1S 177.7(3) . .

loop_
_geom_bond_atom_site_label_1
_geom_bond_atom_site_label_2
_geom_bond_distance
_geom_bond_site_symmetry_2
Fe1 N1S 1.9363(19) .
Fe1 O2 1.9644(14) .
Fe1 O1 1.9702(13) .
Fe1 N1 2.0113(17) .
Fe1 N2 2.0239(16) .
O1 C1 1.288(2) .
O2 C23 1.288(2) .
N1 C2 1.339(2) .
N1 C15 1.432(2) .
N2 C24 1.343(2) .
N2 C37 1.431(2) .
C1 C6 1.427(3) .
C1 C2 1.449(3) .
C2 C3 1.416(3) .
C3 C4 1.368(3) .
C3 H3A 0.9500 .
C4 C5 1.434(3) .
C4 C7 1.534(3) .
C5 C6 1.374(3) .
C5 H5A 0.9500 .
C6 C11 1.526(3) .
C7 C8 1.531(3) .
C7 C10 1.535(3) .
C7 C9 1.539(3) .
C8 H8A 0.9800 .
C8 H8B 0.9800 .
C8 H8C 0.9800 .
C9 H9A 0.9800 .
C9 H9B 0.9800 .
C9 H9C 0.9800 .
C10 H10A 0.9800 .
C10 H10B 0.9800 .
C10 H10C 0.9800 .
C11 C13 1.531(3) .
C11 C14 1.535(3) .
C11 C12 1.536(3) .
C12 H12A 0.9800 .
C12 H12B 0.9800 .
C12 H12C 0.9800 .
C13 H13A 0.9800 .
C13 H13B 0.9800 .
C13 H13C 0.9800 .
C14 H14A 0.9800 .
C14 H14B 0.9800 .
C14 H14C 0.9800 .
C15 C16 1.399(3) .
C15 C20 1.402(3) .
C16 C17 1.390(3) .
C16 C21 1.506(3) .
C17 C18 1.382(3) .
C17 H17A 0.9500 .
C18 C19 1.374(3) .
C18 H18A 0.9500 .
C19 C20 1.392(3) .
C19 H19A 0.9500 .
C20 C22 1.501(3) .
C21 H21A 0.9800 .
C21 H21B 0.9800 .
C21 H21C 0.9800 .
C22 H22A 0.9800 .
C22 H22B 0.9800 .
C22 H22C 0.9800 .
C23 C28 1.428(3) .
C23 C24 1.448(3) .
C24 C25 1.424(3) .
C25 C26 1.366(3) .
C25 H25A 0.9500 .
C26 C27 1.430(3) .
C26 C29 1.524(3) .
C27 C28 1.367(3) .
C27 H27A 0.9500 .
C28 C33 1.528(3) .
C29 C31 1.530(3) .
C29 C32 1.531(3) .
C29 C30 1.534(3) .
C30 H30A 0.9800 .
C30 H30B 0.9800 .
C30 H30C 0.9800 .
C31 H31A 0.9800 .
C31 H31B 0.9800 .
C31 H31C 0.9800 .
C32 H32A 0.9800 .
C32 H32B 0.9800 .
C32 H32C 0.9800 .
C33 C35 1.527(3) .
C33 C36 1.533(3) .
C33 C34 1.534(3) .
C34 H34A 0.9800 .
C34 H34B 0.9800 .
C34 H34C 0.9800 .
C35 H35A 0.9800 .
C35 H35B 0.9800 .
C35 H35C 0.9800 .
C36 H36A 0.9800 .
C36 H36B 0.9800 .
C36 H36C 0.9800 .
C37 C38 1.400(3) .
C37 C42 1.402(3) .
C38 C39 1.391(3) .
C38 C43 1.498(3) .
C39 C40 1.373(4) .
C39 H39A 0.9500 .
C40 C41 1.378(4) .
C40 H40A 0.9500 .
C41 C42 1.394(3) .
C41 H41A 0.9500 .
C42 C44 1.500(3) .
C43 H43A 0.9800 .
C43 H43B 0.9800 .
C43 H43C 0.9800 .
C44 H44A 0.9800 .
C44 H44B 0.9800 .
C44 H44C 0.9800 .
O1S C1S 1.191(3) .
N1S C1S 1.155(3) .
